data_4323493
loop_
_publ_author_name
'Claire J. Carmalt'
'Alan H. Cowley'
'Robert D. Culp'
'Richard A. Jones'
'Yang-Ming Sun'
'Bill Fitts'
'Sandra Whaley'
'Herbert W. Roesky'

_publ_section_title
;
 Monomeric Titanium(IV) Azides as a New Route to Titanium Nitride
;
_journal_name_full 'Inorganic Chemistry'
_journal_page_first 3108
_journal_page_last 3112
_journal_paper_doi 10.1021/ic9614834
_journal_volume 36
_journal_year 1997
_chemical_formula_sum 'C14 H22 N10 Ti'
_chemical_formula_weight 378.32
_chemical_name_common '[Ti(NMe2)2(N3)2(py)2]'
_space_group_IT_number 20
_symmetry_cell_setting orthorhombic
_symmetry_space_group_name_Hall 'C 2c 2'
_symmetry_space_group_name_H-M 'C 2 2 21'
_atom_sites_solution_hydrogens geom
_atom_sites_solution_primary direct
_atom_sites_solution_secondary difmap
_audit_creation_method SHELXL
_cell_angle_alpha 90.00
_cell_angle_beta 90.00
_cell_angle_gamma 90.00
_cell_formula_units_Z 4
_cell_length_a 7.1200(10)
_cell_length_b 15.899(3)
_cell_length_c 16.946(4)
_cell_measurement_reflns_used 37
_cell_measurement_temperature 178(2)
_cell_measurement_theta_max 12.1
_cell_measurement_theta_min 11.4
_cell_volume 1918.3(6)
_computing_cell_refinement 'Siemens XSCANS'
_computing_data_collection 'Siemens XSCANS'
_computing_data_reduction 'Siemens SHELXTL'
_computing_molecular_graphics 'Siemens SHELXTL'
_computing_publication_material 'Siemens SHELXTL'
_computing_structure_refinement 'SHELXL-93 (Sheldrick, 1993)'
_computing_structure_solution 'SHELXS-86 (Sheldrick, 1990)'
_diffrn_ambient_temperature 178(2)
_diffrn_measurement_device 'Siemens P4'
_diffrn_measurement_method '\w scans'
_diffrn_radiation_monochromator graphite
_diffrn_radiation_source 'fine-focus sealed tube'
_diffrn_radiation_type MoK\a
_diffrn_radiation_wavelength 0.71073
_diffrn_reflns_av_R_equivalents 0.0250
_diffrn_reflns_av_sigmaI/netI 0.0376
_diffrn_reflns_limit_h_max 1
_diffrn_reflns_limit_h_min -8
_diffrn_reflns_limit_k_max 20
_diffrn_reflns_limit_k_min -1
_diffrn_reflns_limit_l_max 21
_diffrn_reflns_limit_l_min -22
_diffrn_reflns_number 1507
_diffrn_reflns_theta_max 27.49
_diffrn_reflns_theta_min 2.56
_diffrn_standards_decay_% 1.56
_diffrn_standards_interval_count 96
_diffrn_standards_number 4
_exptl_absorpt_coefficient_mu 0.465
_exptl_absorpt_correction_T_max 0.8752
_exptl_absorpt_correction_T_min 0.8002
_exptl_absorpt_correction_type 'Face-Centered Index'
_exptl_crystal_colour red
_exptl_crystal_density_diffrn 1.310
_exptl_crystal_description 'triangular prism'
_exptl_crystal_F_000 792
_exptl_crystal_size_max 0.46
_exptl_crystal_size_mid 0.40
_exptl_crystal_size_min 0.23
_refine_diff_density_max 0.482
_refine_diff_density_min -0.249
_refine_diff_density_rms 0.057
_refine_ls_abs_structure_details 'Flack H D (1983), Acta Cryst. A39, 876-881'
_refine_ls_abs_structure_Flack -0.02(5)
_refine_ls_extinction_coef 0.0040(14)
_refine_ls_extinction_expression Fc^*^=kFc[1+0.001xFc^2^\l^3^/sin(2\q)]^-1/4^
_refine_ls_extinction_method SHELXL
_refine_ls_goodness_of_fit_all 1.097
_refine_ls_goodness_of_fit_obs 1.128
_refine_ls_matrix_type full
_refine_ls_number_parameters 119
_refine_ls_number_reflns 1451
_refine_ls_number_restraints 0
_refine_ls_restrained_S_all 1.325
_refine_ls_restrained_S_obs 1.128
_refine_ls_R_factor_all 0.0526
_refine_ls_R_factor_obs 0.0418
_refine_ls_shift/esd_max 0.000
_refine_ls_shift/esd_mean 0.000
_refine_ls_structure_factor_coef Fsqd
_refine_ls_weighting_details 'w=1/[\s^2^(Fo^2^)+(0.0537P)^2^+1.5283P] where P=(Fo^2^+2Fc^2^)/3'
_refine_ls_weighting_scheme calc
_refine_ls_wR_factor_all 0.1269
_refine_ls_wR_factor_obs 0.1015
_reflns_number_observed 1284
_reflns_number_total 1458
_reflns_observed_criterion >2sigma(I)
_cod_data_source_file ic9614834_2.cif
_cod_data_source_block compound2
_cod_depositor_comments
;
The following automatic conversions were performed:

'_refine_ls_weighting_scheme' value 'calc
w=1/[\s^2^(Fo^2^)+(0.0537P)^2^+1.5283P] where P=(Fo^2^+2Fc^2^)/3' was
changed to 'calc'. New tag '_refine_ls_weighting_details' was
created. The value of the new tag was set to
'w=1/[\s^2^(Fo^2^)+(0.0537P)^2^+1.5283P] where P=(Fo^2^+2Fc^2^)/3'.

Automatic conversion script
Id: cif_fix_values 3143 2015-03-26 13:38:13Z robertas 
;
_cod_database_code 4323493

loop_
_symmetry_equiv_pos_as_xyz
'x, y, z'
'-x, -y, z+1/2'
'-x, y, -z+1/2'
'x, -y, -z'
'x+1/2, y+1/2, z'
'-x+1/2, -y+1/2, z+1/2'
'-x+1/2, y+1/2, -z+1/2'
'x+1/2, -y+1/2, -z'

loop_
_atom_site_aniso_label
_atom_site_aniso_U_11
_atom_site_aniso_U_22
_atom_site_aniso_U_33
_atom_site_aniso_U_23
_atom_site_aniso_U_13
_atom_site_aniso_U_12
Ti1 0.0190(4) 0.0255(4) 0.0234(4) 0.000 -0.0002(4) 0.000
N1 0.0234(14) 0.042(2) 0.033(2) 0.0062(14) 0.0044(13) 0.0045(13)
N2 0.031(2) 0.041(2) 0.037(2) 0.0085(15) 0.0068(14) 0.007(2)
N3 0.059(3) 0.101(3) 0.069(3) 0.046(3) 0.034(2) 0.023(3)
N4 0.025(2) 0.032(2) 0.034(2) -0.0034(14) -0.0026(13) -0.0027(13)
N5 0.0252(14) 0.0292(14) 0.0265(14) 0.0026(13) -0.0015(13) -0.0031(13)
C1 0.040(2) 0.051(2) 0.038(2) -0.012(2) -0.012(2) 0.002(2)
C2 0.043(2) 0.045(2) 0.063(3) -0.008(2) -0.003(2) -0.020(2)
C3 0.026(2) 0.033(2) 0.034(2) 0.0041(15) -0.0027(14) -0.0058(14)
C4 0.046(2) 0.033(2) 0.039(2) 0.010(2) 0.000(2) -0.006(2)
C5 0.047(2) 0.040(2) 0.034(2) 0.010(2) -0.003(2) 0.012(2)
C6 0.022(2) 0.045(2) 0.041(2) 0.002(2) -0.004(2) 0.006(2)
C7 0.027(2) 0.031(2) 0.033(2) 0.001(2) 0.001(2) -0.0024(15)

loop_
_atom_site_label
_atom_site_type_symbol
_atom_site_fract_x
_atom_site_fract_y
_atom_site_fract_z
_atom_site_U_iso_or_equiv
_atom_site_thermal_displace_type
_atom_site_occupancy
_atom_site_calc_flag
_atom_site_refinement_flags
_atom_site_disorder_group
Ti1 Ti 1.0000 0.38143(5) 0.7500 0.0226(2) Uani 1 d S .
N1 N 0.7764(4) 0.4026(2) 0.8260(2) 0.0329(7) Uani 1 d . .
N2 N 0.7226(5) 0.3684(2) 0.8837(2) 0.0364(8) Uani 1 d . .
N3 N 0.6645(7) 0.3362(3) 0.9384(3) 0.077(2) Uani 1 d . .
N4 N 0.8816(4) 0.3030(2) 0.6816(2) 0.0303(7) Uani 1 d . .
N5 N 0.8581(4) 0.4907(2) 0.6827(2) 0.0270(6) Uani 1 d . .
C1 C 0.8505(7) 0.3123(3) 0.5970(2) 0.0429(10) Uani 1 d . .
H1A H 0.9184(32) 0.3619(11) 0.5778(4) 0.053(6) Uiso 1 calc R .
H1B H 0.7159(8) 0.3193(17) 0.5869(3) 0.053(6) Uiso 1 calc R .
H1C H 0.8962(36) 0.2621(8) 0.5696(3) 0.053(6) Uiso 1 calc R .
C2 C 0.7790(7) 0.2306(3) 0.7126(3) 0.0503(12) Uani 1 d . .
H2A H 0.8015(32) 0.2259(11) 0.7695(5) 0.053(6) Uiso 1 calc R .
H2B H 0.8224(29) 0.1793(4) 0.6862(13) 0.053(6) Uiso 1 calc R .
H2C H 0.6443(8) 0.2381(9) 0.7030(15) 0.053(6) Uiso 1 calc R .
C3 C 0.9571(5) 0.5538(2) 0.6500(2) 0.0311(9) Uani 1 d . .
H3 H 1.0878(5) 0.5574(2) 0.6607(2) 0.053(6) Uiso 1 calc R .
C4 C 0.8768(6) 0.6137(3) 0.6013(2) 0.0397(9) Uani 1 d . .
H4 H 0.9506(6) 0.6581(3) 0.5802(2) 0.053(6) Uiso 1 calc R .
C5 C 0.6884(6) 0.6080(3) 0.5841(2) 0.0401(9) Uani 1 d . .
H5 H 0.6302(6) 0.6475(3) 0.5498(2) 0.053(6) Uiso 1 calc R .
C6 C 0.5851(6) 0.5432(2) 0.6179(2) 0.0363(9) Uani 1 d . .
H6 H 0.4547(6) 0.5377(2) 0.6073(2) 0.053(6) Uiso 1 calc R .
C7 C 0.6742(5) 0.4875(2) 0.6665(2) 0.0302(8) Uani 1 d . .
H7 H 0.6017(5) 0.4441(2) 0.6901(2) 0.053(6) Uiso 1 calc R .

loop_
_atom_type_symbol
_atom_type_description
_atom_type_scat_dispersion_real
_atom_type_scat_dispersion_imag
_atom_type_scat_source
C C 0.0033 0.0016 'International Tables Vol C Tables 4.2.6.8 and 6.1.1.4'
H H 0.0000 0.0000 'International Tables Vol C Tables 4.2.6.8 and 6.1.1.4'
N N 0.0061 0.0033 'International Tables Vol C Tables 4.2.6.8 and 6.1.1.4'
Ti Ti 0.2776 0.4457 'International Tables Vol C Tables 4.2.6.8 and 6.1.1.4'

loop_
_geom_angle_atom_site_label_1
_geom_angle_atom_site_label_2
_geom_angle_atom_site_label_3
_geom_angle
_geom_angle_site_symmetry_1
_geom_angle_site_symmetry_3
_geom_angle_publ_flag
N4 Ti1 N4 98.0(2) . 3_756 ?
N4 Ti1 N1 98.34(13) . . ?
N4 Ti1 N1 93.89(12) 3_756 . ?
N4 Ti1 N1 93.89(12) . 3_756 ?
N4 Ti1 N1 98.34(13) 3_756 3_756 ?
N1 Ti1 N1 161.3(2) . 3_756 ?
N4 Ti1 N5 171.33(12) . 3_756 ?
N4 Ti1 N5 89.90(11) 3_756 3_756 ?
N1 Ti1 N5 84.66(12) . 3_756 ?
N1 Ti1 N5 81.32(11) 3_756 3_756 ?
N4 Ti1 N5 89.90(11) . . ?
N4 Ti1 N5 171.33(13) 3_756 . ?
N1 Ti1 N5 81.32(11) . . ?
N1 Ti1 N5 84.66(12) 3_756 . ?
N5 Ti1 N5 82.49(15) 3_756 . ?
N2 N1 Ti1 133.4(3) . . ?
N3 N2 N1 177.5(4) . . ?
C1 N4 C2 111.0(4) . . ?
C1 N4 Ti1 126.9(3) . . ?
C2 N4 Ti1 121.3(3) . . ?
C7 N5 C3 117.1(3) . . ?
C7 N5 Ti1 120.0(2) . . ?
C3 N5 Ti1 122.4(2) . . ?
N5 C3 C4 122.9(3) . . ?
C5 C4 C3 118.9(4) . . ?
C4 C5 C6 118.5(4) . . ?
C7 C6 C5 118.9(4) . . ?
N5 C7 C6 123.6(4) . . ?

loop_
_geom_bond_atom_site_label_1
_geom_bond_atom_site_label_2
_geom_bond_distance
_geom_bond_site_symmetry_2
_geom_bond_publ_flag
Ti1 N4 1.901(3) . ?
Ti1 N4 1.901(3) 3_756 ?
Ti1 N1 2.075(3) . ?
Ti1 N1 2.075(3) 3_756 ?
Ti1 N5 2.311(3) 3_756 ?
Ti1 N5 2.311(3) . ?
N1 N2 1.183(4) . ?
N2 N3 1.135(5) . ?
N4 C1 1.457(5) . ?
N4 C2 1.461(5) . ?
N5 C7 1.339(5) . ?
N5 C3 1.346(4) . ?
C3 C4 1.383(5) . ?
C4 C5 1.376(6) . ?
C5 C6 1.389(6) . ?
C6 C7 1.366(5) . ?
